data_4512910
loop_
_publ_author_name
'Tomar, Kapil'
'Rajak, Richa'
'Sanda, Suresh'
'Konar, Sanjit'

_publ_section_title
;
 Synthesis and Characterization of Polyhedral-Based Metal--Organic
 Frameworks Using a Flexible Bipyrazole Ligand: Topological Analysis and
 Sorption Property Studies
;
_journal_issue 6
_journal_name_full 'Crystal Growth &amp; Design'
_journal_page_first 2732
_journal_paper_doi 10.1021/acs.cgd.5b00056
_journal_volume 15
_journal_year 2015
_chemical_formula_moiety 'C26 H26 Cd2 N6 O9'
_chemical_formula_sum 'C26 H26 Cd2 N6 O9'
_chemical_formula_weight 791.35
_space_group_IT_number 14
_symmetry_cell_setting monoclinic
_symmetry_space_group_name_Hall '-P 2yn'
_symmetry_space_group_name_H-M 'P 1 21/n 1'
_atom_sites_solution_hydrogens geom
_atom_sites_solution_primary direct
_atom_sites_solution_secondary difmap
_audit_creation_method SHELXL-97
_cell_angle_alpha 90.00
_cell_angle_beta 100.056(10)
_cell_angle_gamma 90.00
_cell_formula_units_Z 4
_cell_length_a 16.224(5)
_cell_length_b 12.979(4)
_cell_length_c 16.226(5)
_cell_measurement_reflns_used 127
_cell_measurement_temperature 140(2)
_cell_measurement_theta_max 27.45
_cell_measurement_theta_min 2.25
_cell_volume 3364.2(18)
_computing_cell_refinement 'Bruker Kappa Apex'
_computing_data_collection 'Bruker Kappa Apex'
_computing_data_reduction 'Bruker SAINT'
_computing_molecular_graphics 'Bruker SHELXTL'
_computing_publication_material 'Bruker SHELXTL'
_computing_structure_refinement 'SHELXL-97 (Sheldrick, 2008)'
_computing_structure_solution 'SHELXS-97 (Sheldrick, 2008)'
_diffrn_ambient_temperature 140(2)
_diffrn_measured_fraction_theta_full 0.997
_diffrn_measured_fraction_theta_max 0.997
_diffrn_measurement_device_type 'CCD area detector'
_diffrn_measurement_method 'phi omega scans'
_diffrn_radiation_monochromator graphite
_diffrn_radiation_source 'fine-focus sealed tube'
_diffrn_radiation_type MoK\a
_diffrn_radiation_wavelength 0.71073
_diffrn_reflns_av_R_equivalents 0.0970
_diffrn_reflns_av_sigmaI/netI 0.1341
_diffrn_reflns_limit_h_max 19
_diffrn_reflns_limit_h_min -20
_diffrn_reflns_limit_k_max 12
_diffrn_reflns_limit_k_min -16
_diffrn_reflns_limit_l_max 20
_diffrn_reflns_limit_l_min -17
_diffrn_reflns_number 16381
_diffrn_reflns_theta_full 27.53
_diffrn_reflns_theta_max 27.53
_diffrn_reflns_theta_min 1.64
_exptl_absorpt_coefficient_mu 1.318
_exptl_absorpt_correction_T_max 0.821
_exptl_absorpt_correction_T_min 0.748
_exptl_absorpt_correction_type multi-scan
_exptl_absorpt_process_details '(SADABS; Bruker, 2000)'
_exptl_crystal_colour colorless
_exptl_crystal_density_diffrn 1.562
_exptl_crystal_density_method 'not measured'
_exptl_crystal_description block
_exptl_crystal_F_000 1568.0
_exptl_crystal_size_max 0.23
_exptl_crystal_size_mid 0.19
_exptl_crystal_size_min 0.15
_platon_squeeze_details
; 
 ? 
;
_refine_diff_density_max 2.845
_refine_diff_density_min -1.787
_refine_diff_density_rms 0.227
_refine_ls_extinction_method none
_refine_ls_goodness_of_fit_ref 0.996
_refine_ls_hydrogen_treatment constr
_refine_ls_matrix_type full
_refine_ls_number_parameters 393
_refine_ls_number_reflns 7481
_refine_ls_number_restraints 0
_refine_ls_restrained_S_all 0.996
_refine_ls_R_factor_all 0.1352
_refine_ls_R_factor_gt 0.0801
_refine_ls_shift/su_max 0.000
_refine_ls_shift/su_mean 0.000
_refine_ls_structure_factor_coef Fsqd
_refine_ls_weighting_details 'calc w=1/[\s^2^(Fo^2^)+(0.1000P)^2^+0.0000P] where P=(Fo^2^+2Fc^2^)/3'
_refine_ls_weighting_scheme calc
_refine_ls_wR_factor_gt 0.1946
_refine_ls_wR_factor_ref 0.2144
_reflns_number_gt 3962
_reflns_number_total 7481
_reflns_threshold_expression >2sigma(I)
_cod_data_source_file cg5b00056_si_006.cif
_cod_data_source_block cd_nh2bdc_bpz_0ma
_cod_depositor_comments
;
The following automatic conversions were performed:

'_symmetry_cell_setting' value 'Monoclinic' changed to 'monoclinic'
according to
/usr/data/users/saulius/crontab/automatic-downloads/rss-feeds/ACS/lib/dictionaries/cif_core.dic
dictionary named 'cif_core.dic' version 2.4.2 from 2011-04-26.

Automatic conversion script
Id: cif_fix_values 3271 2015-04-21 07:52:19Z andrius 

 Adding full bibliography for 4512910--4512979.cif.
;
_cod_original_cell_volume 3364.1(17)
_cod_original_sg_symbol_H-M 'P 21/n'
_cod_database_code 4512910

loop_
_symmetry_equiv_pos_as_xyz
'x, y, z'
'-x+1/2, y+1/2, -z+1/2'
'-x, -y, -z'
'x-1/2, -y-1/2, z-1/2'

loop_
_atom_site_label
_atom_site_type_symbol
_atom_site_fract_x
_atom_site_fract_y
_atom_site_fract_z
_atom_site_U_iso_or_equiv
_atom_site_adp_type
_atom_site_occupancy
_atom_site_symmetry_multiplicity
_atom_site_calc_flag
_atom_site_refinement_flags
Cd1 Cd 0.34163(4) 0.91413(5) 0.01096(4) 0.0229(2) Uani 1 1 d .
Cd2 Cd 0.59458(4) 0.58953(5) 0.03889(4) 0.0223(2) Uani 1 1 d .
C6 C 0.4025(5) 0.7069(6) -0.1531(5) 0.0197(19) Uani 1 1 d .
C13 C 0.4736(5) 0.8431(7) 0.1305(5) 0.0195(19) Uani 1 1 d .
C8 C 0.5369(5) 0.8026(7) 0.2008(5) 0.022(2) Uani 1 1 d .
C14 C 0.4609(5) 0.6619(7) -0.0804(5) 0.025(2) Uani 1 1 d .
C2 C 0.3323(5) 0.8499(7) -0.2301(5) 0.0214(19) Uani 1 1 d .
H2 H 0.3210 0.9201 -0.2341 0.026 Uiso 1 1 calc R
C4 C 0.3070(5) 0.6809(7) -0.2842(5) 0.025(2) Uani 1 1 d .
H4 H 0.2803 0.6366 -0.3254 0.031 Uiso 1 1 calc R
C1 C 0.3892(5) 0.8129(7) -0.1611(5) 0.0203(19) Uani 1 1 d .
C10 C 0.6388(5) 0.8362(7) 0.3268(5) 0.024(2) Uani 1 1 d .
H10 H 0.6685 0.8827 0.3643 0.029 Uiso 1 1 calc R
C11 C 0.6513(5) 0.7304(7) 0.3390(5) 0.024(2) Uani 1 1 d .
C9 C 0.5820(5) 0.8719(7) 0.2584(5) 0.024(2) Uani 1 1 d .
H9 H 0.5737 0.9424 0.2508 0.029 Uiso 1 1 calc R
C7 C 0.5503(5) 0.6967(7) 0.2119(5) 0.025(2) Uani 1 1 d .
C5 C 0.3606(6) 0.6419(7) -0.2153(5) 0.029(2) Uani 1 1 d .
H5 H 0.3688 0.5711 -0.2104 0.034 Uiso 1 1 calc R
C12 C 0.6082(5) 0.6614(7) 0.2813(5) 0.024(2) Uani 1 1 d .
H12 H 0.6177 0.5911 0.2885 0.029 Uiso 1 1 calc R
C3 C 0.2933(5) 0.7861(7) -0.2912(5) 0.021(2) Uani 1 1 d .
C16 C 0.7287(5) 0.6707(7) 0.1405(5) 0.023(2) Uani 1 1 d .
C15 C 0.2136(5) 0.8129(8) -0.0900(5) 0.026(2) Uani 1 1 d .
O8 O 0.7111(4) 0.5757(4) 0.1433(4) 0.0270(14) Uani 1 1 d .
O6 O 0.2182(4) 0.9102(5) -0.0823(4) 0.0319(15) Uani 1 1 d .
O2 O 0.4634(4) 0.5656(5) -0.0727(4) 0.0327(16) Uani 1 1 d .
O5 O 0.2588(4) 0.7525(5) -0.0418(4) 0.0331(16) Uani 1 1 d .
O3 O 0.4877(4) 0.9293(5) 0.0971(4) 0.0302(15) Uani 1 1 d .
O7 O 0.6919(4) 0.7290(5) 0.0823(4) 0.0285(15) Uani 1 1 d .
O1 O 0.5121(4) 0.7172(5) -0.0334(4) 0.0306(16) Uani 1 1 d .
O4 O 0.4088(4) 0.7941(5) 0.1064(4) 0.0314(16) Uani 1 1 d .
N5 N 0.5132(4) 0.6267(6) 0.1498(4) 0.0235(17) Uani 1 1 d .
H5A H 0.4631 0.6519 0.1259 0.028 Uiso 1 1 calc R
H5B H 0.5040 0.5670 0.1749 0.028 Uiso 1 1 calc R
N6 N 0.4232(5) 0.8794(6) -0.0947(5) 0.0305(19) Uani 1 1 d .
H6A H 0.4347 0.9400 -0.1171 0.037 Uiso 1 1 calc R
H6B H 0.4723 0.8524 -0.0695 0.037 Uiso 1 1 calc R
O9 O 0.3701(4) 1.0853(5) -0.0173(5) 0.0428(18) Uani 1 1 d .
H9A H 0.3300 1.1232 -0.0079 0.064 Uiso 1 1 d R
H9B H 0.3752 1.0909 -0.0684 0.064 Uiso 1 1 d R
N1 N 0.2619(4) 0.9669(6) 0.1085(5) 0.0257(18) Uani 1 1 d .
N3 N 0.6643(4) 0.5191(5) -0.0607(4) 0.0220(16) Uani 1 1 d .
N4 N 0.6971(5) 0.4237(6) -0.0635(5) 0.0274(18) Uani 1 1 d .
H4A H 0.7024 0.3809 -0.0224 0.033 Uiso 1 1 calc R
C20 C 0.7206(5) 0.4027(7) -0.1376(6) 0.026(2) Uani 1 1 d .
C19 C 0.6988(6) 0.4883(8) -0.1867(6) 0.031(2) Uani 1 1 d .
N2 N 0.1785(5) 0.9525(6) 0.0925(5) 0.036(2) Uani 1 1 d .
H2A H 0.1509 0.9370 0.0440 0.043 Uiso 1 1 calc R
C22 C 0.3685(6) 1.0165(8) 0.2311(6) 0.039(3) Uani 1 1 d .
H22A H 0.3963 0.9536 0.2510 0.059 Uiso 1 1 calc R
H22B H 0.3668 1.0618 0.2775 0.059 Uiso 1 1 calc R
H22C H 0.3984 1.0491 0.1922 0.059 Uiso 1 1 calc R
C23 C 0.2792(6) 0.9923(7) 0.1876(6) 0.026(2) Uani 1 1 d .
C24 C 0.2077(6) 0.9924(7) 0.2244(6) 0.029(2) Uani 1 1 d .
C25 C 0.1432(6) 0.9652(8) 0.1612(6) 0.032(2) Uani 1 1 d .
C26 C 0.0520(6) 0.9587(10) 0.1592(7) 0.055(3) Uani 1 1 d .
H26A H 0.0235 1.0007 0.1144 0.082 Uiso 1 1 calc R
H26B H 0.0391 0.9827 0.2114 0.082 Uiso 1 1 calc R
H26C H 0.0341 0.8885 0.1503 0.082 Uiso 1 1 calc R
C18 C 0.6648(6) 0.5591(7) -0.1353(6) 0.030(2) Uani 1 1 d .
C21 C 0.7578(7) 0.3026(7) -0.1561(7) 0.039(3) Uani 1 1 d .
H21A H 0.8094 0.2921 -0.1180 0.058 Uiso 1 1 calc R
H21B H 0.7683 0.3030 -0.2125 0.058 Uiso 1 1 calc R
H21C H 0.7195 0.2479 -0.1497 0.058 Uiso 1 1 calc R
C17 C 0.6379(7) 0.6692(8) -0.1568(7) 0.047(3) Uani 1 1 d .
H17A H 0.5796 0.6704 -0.1812 0.070 Uiso 1 1 calc R
H17B H 0.6702 0.6966 -0.1959 0.070 Uiso 1 1 calc R
H17C H 0.6469 0.7102 -0.1068 0.070 Uiso 1 1 calc R

loop_
_atom_site_aniso_label
_atom_site_aniso_U_11
_atom_site_aniso_U_22
_atom_site_aniso_U_33
_atom_site_aniso_U_23
_atom_site_aniso_U_13
_atom_site_aniso_U_12
Cd1 0.0297(4) 0.0206(4) 0.0156(3) -0.0004(3) -0.0034(3) 0.0007(3)
Cd2 0.0278(4) 0.0204(4) 0.0151(3) -0.0010(3) -0.0066(3) -0.0002(3)
C6 0.027(4) 0.018(4) 0.011(4) -0.008(3) -0.004(3) 0.005(4)
C13 0.019(4) 0.023(5) 0.016(4) -0.003(4) 0.003(3) 0.005(4)
C8 0.025(5) 0.026(5) 0.011(4) 0.001(4) -0.008(3) -0.001(4)
C14 0.026(5) 0.036(6) 0.011(4) 0.009(4) -0.008(4) 0.003(4)
C2 0.030(5) 0.017(5) 0.016(5) -0.002(4) 0.002(4) 0.003(4)
C4 0.033(5) 0.026(5) 0.014(4) 0.003(4) -0.006(4) 0.005(4)
C1 0.028(5) 0.022(5) 0.010(4) -0.007(4) 0.002(3) -0.002(4)
C10 0.036(5) 0.027(5) 0.008(4) -0.002(4) -0.001(4) 0.001(4)
C11 0.027(5) 0.026(5) 0.016(5) 0.000(4) -0.001(4) 0.003(4)
C9 0.034(5) 0.021(5) 0.015(4) 0.000(4) -0.002(4) -0.002(4)
C7 0.035(5) 0.021(5) 0.018(5) -0.001(4) 0.002(4) -0.006(4)
C5 0.047(6) 0.023(5) 0.015(5) 0.004(4) 0.002(4) 0.005(4)
C12 0.031(5) 0.025(5) 0.014(4) -0.003(4) 0.001(4) 0.010(4)
C3 0.018(4) 0.027(5) 0.018(5) 0.006(4) 0.001(3) 0.003(4)
C16 0.030(5) 0.023(5) 0.012(4) -0.003(4) -0.005(4) -0.008(4)
C15 0.027(5) 0.036(6) 0.014(5) -0.007(4) -0.003(4) -0.005(4)
O8 0.031(3) 0.022(4) 0.023(3) -0.003(3) -0.008(3) -0.001(3)
O6 0.039(4) 0.027(4) 0.026(4) -0.005(3) -0.006(3) 0.000(3)
O2 0.047(4) 0.023(4) 0.024(4) 0.014(3) -0.006(3) 0.004(3)
O5 0.041(4) 0.035(4) 0.017(3) 0.002(3) -0.011(3) -0.007(3)
O3 0.043(4) 0.020(4) 0.023(3) 0.004(3) -0.006(3) -0.001(3)
O7 0.030(3) 0.024(3) 0.025(4) 0.002(3) -0.013(3) -0.004(3)
O1 0.026(3) 0.034(4) 0.028(4) -0.002(3) -0.010(3) 0.013(3)
O4 0.026(3) 0.028(4) 0.035(4) 0.005(3) -0.009(3) -0.002(3)
N5 0.023(4) 0.022(4) 0.024(4) -0.001(3) 0.000(3) -0.005(3)
N6 0.029(4) 0.037(5) 0.022(4) 0.013(4) -0.006(3) -0.008(3)
O9 0.048(4) 0.029(4) 0.050(5) 0.014(4) 0.004(4) 0.008(3)
N1 0.027(4) 0.026(4) 0.024(4) 0.001(3) 0.002(3) 0.013(3)
N3 0.034(4) 0.017(4) 0.016(4) -0.004(3) 0.007(3) 0.003(3)
N4 0.036(4) 0.022(4) 0.023(4) 0.002(3) 0.002(3) 0.001(3)
C20 0.029(5) 0.021(5) 0.029(5) 0.004(4) 0.011(4) -0.005(4)
C19 0.030(5) 0.036(6) 0.030(6) 0.001(5) 0.011(4) -0.001(4)
N2 0.033(5) 0.044(5) 0.026(4) -0.008(4) -0.007(3) 0.007(4)
C22 0.043(6) 0.045(7) 0.033(6) -0.013(5) 0.016(5) -0.011(5)
C23 0.034(5) 0.020(5) 0.023(5) -0.008(4) 0.005(4) 0.005(4)
C24 0.044(6) 0.027(5) 0.016(5) 0.004(4) 0.007(4) -0.004(4)
C25 0.048(6) 0.030(6) 0.022(5) -0.009(4) 0.014(4) 0.000(5)
C26 0.034(6) 0.082(10) 0.052(8) -0.019(7) 0.015(5) 0.005(6)
C18 0.039(5) 0.029(5) 0.020(5) -0.007(4) -0.002(4) 0.003(4)
C21 0.060(7) 0.024(5) 0.038(6) 0.005(5) 0.022(5) 0.006(5)
C17 0.077(8) 0.028(6) 0.041(7) 0.010(5) 0.027(6) 0.011(6)

loop_
_atom_type_symbol
_atom_type_description
_atom_type_scat_dispersion_real
_atom_type_scat_dispersion_imag
_atom_type_scat_source
C C 0.0033 0.0016 'International Tables Vol C Tables 4.2.6.8 and 6.1.1.4'
H H 0.0000 0.0000 'International Tables Vol C Tables 4.2.6.8 and 6.1.1.4'
N N 0.0061 0.0033 'International Tables Vol C Tables 4.2.6.8 and 6.1.1.4'
O O 0.0106 0.0060 'International Tables Vol C Tables 4.2.6.8 and 6.1.1.4'
Cd Cd -0.8075 1.2024 'International Tables Vol C Tables 4.2.6.8 and 6.1.1.4'

loop_
_geom_angle_atom_site_label_1
_geom_angle_atom_site_label_2
_geom_angle_atom_site_label_3
_geom_angle
_geom_angle_site_symmetry_1
_geom_angle_site_symmetry_3
O6 Cd1 N1 86.0(2) . .
O6 Cd1 O4 132.7(2) . .
N1 Cd1 O4 89.8(2) . .
O6 Cd1 O9 94.1(2) . .
N1 Cd1 O9 90.3(3) . .
O4 Cd1 O9 133.0(2) . .
O6 Cd1 N6 93.0(2) . .
N1 Cd1 N6 173.6(3) . .
O4 Cd1 N6 95.6(2) . .
O9 Cd1 N6 83.4(3) . .
O6 Cd1 O3 171.7(2) . .
N1 Cd1 O3 100.4(2) . .
O4 Cd1 O3 53.3(2) . .
O9 Cd1 O3 80.6(2) . .
N6 Cd1 O3 80.1(2) . .
O6 Cd1 O5 54.0(2) . .
N1 Cd1 O5 98.5(2) . .
O4 Cd1 O5 80.3(2) . .
O9 Cd1 O5 145.8(2) . .
N6 Cd1 O5 85.9(2) . .
O3 Cd1 O5 129.3(2) . .
O6 Cd1 C15 27.3(2) . .
N1 Cd1 C15 95.4(3) . .
O4 Cd1 C15 107.1(2) . .
O9 Cd1 C15 119.6(3) . .
N6 Cd1 C15 86.4(3) . .
O3 Cd1 C15 154.4(3) . .
O5 Cd1 C15 27.0(2) . .
O8 Cd2 N3 92.5(2) . .
O8 Cd2 O1 138.7(2) . .
N3 Cd2 O1 103.8(2) . .
O8 Cd2 O2 94.2(2) . 3_665
N3 Cd2 O2 95.1(2) . 3_665
O1 Cd2 O2 121.1(2) . 3_665
O8 Cd2 O7 55.8(2) . .
N3 Cd2 O7 97.2(2) . .
O1 Cd2 O7 84.4(2) . .
O2 Cd2 O7 147.8(2) 3_665 .
O8 Cd2 N5 87.3(2) . .
N3 Cd2 N5 168.0(2) . .
O1 Cd2 N5 83.9(2) . .
O2 Cd2 N5 72.9(2) 3_665 .
O7 Cd2 N5 92.6(2) . .
O8 Cd2 O2 168.5(2) . .
N3 Cd2 O2 84.6(2) . .
O1 Cd2 O2 52.7(2) . .
O2 Cd2 O2 75.0(2) 3_665 .
O7 Cd2 O2 135.59(19) . .
N5 Cd2 O2 93.2(2) . .
O8 Cd2 C16 27.9(2) . .
N3 Cd2 C16 98.1(3) . .
O1 Cd2 C16 111.2(2) . .
O2 Cd2 C16 120.6(2) 3_665 .
O7 Cd2 C16 28.1(2) . .
N5 Cd2 C16 87.4(2) . .
O2 Cd2 C16 163.6(2) . .
C1 C6 C5 118.6(7) . .
C1 C6 C14 121.7(7) . .
C5 C6 C14 119.6(8) . .
O4 C13 O3 121.5(8) . .
O4 C13 C8 119.7(8) . .
O3 C13 C8 118.7(7) . .
C7 C8 C9 119.4(7) . .
C7 C8 C13 121.1(7) . .
C9 C8 C13 119.5(8) . .
O1 C14 O2 120.2(7) . .
O1 C14 C6 121.1(8) . .
O2 C14 C6 118.2(8) . .
C3 C2 C1 122.0(8) . .
C3 C2 H2 119.0 . .
C1 C2 H2 119.0 . .
C3 C4 C5 119.7(8) . .
C3 C4 H4 120.2 . .
C5 C4 H4 120.2 . .
C6 C1 C2 118.8(7) . .
C6 C1 N6 119.7(7) . .
C2 C1 N6 120.8(8) . .
C9 C10 C11 119.9(8) . .
C9 C10 H10 120.0 . .
C11 C10 H10 120.0 . .
C12 C11 C10 119.5(8) . .
C12 C11 C15 117.9(8) . 4_676
C10 C11 C15 122.5(8) . 4_676
C10 C9 C8 120.8(8) . .
C10 C9 H9 119.6 . .
C8 C9 H9 119.6 . .
C8 C7 C12 119.3(8) . .
C8 C7 N5 120.2(7) . .
C12 C7 N5 120.2(8) . .
C4 C5 C6 121.3(8) . .
C4 C5 H5 119.3 . .
C6 C5 H5 119.3 . .
C11 C12 C7 121.0(8) . .
C11 C12 H12 119.5 . .
C7 C12 H12 119.5 . .
C2 C3 C4 119.6(8) . .
C2 C3 C16 119.3(8) . 4_575
C4 C3 C16 120.8(8) . 4_575
O8 C16 O7 121.6(7) . .
O8 C16 C3 118.1(7) . 4_676
O7 C16 C3 120.3(8) . 4_676
O8 C16 Cd2 58.7(4) . .
O7 C16 Cd2 63.6(4) . .
C3 C16 Cd2 169.5(6) 4_676 .
O5 C15 O6 122.9(8) . .
O5 C15 C11 119.2(8) . 4_575
O6 C15 C11 117.9(8) . 4_575
O5 C15 Cd1 68.0(4) . .
O6 C15 Cd1 55.9(4) . .
C11 C15 Cd1 166.9(6) 4_575 .
C16 O8 Cd2 93.4(5) . .
C15 O6 Cd1 96.7(5) . .
C14 O2 Cd2 151.2(7) . 3_665
C14 O2 Cd2 87.6(5) . .
Cd2 O2 Cd2 105.0(2) 3_665 .
C15 O5 Cd1 85.0(5) . .
C13 O3 Cd1 86.9(5) . .
C16 O7 Cd2 88.2(5) . .
C14 O1 Cd2 99.3(5) . .
C13 O4 Cd1 98.0(5) . .
C7 N5 Cd2 115.7(5) . .
C7 N5 H5A 108.4 . .
Cd2 N5 H5A 108.4 . .
C7 N5 H5B 108.4 . .
Cd2 N5 H5B 108.4 . .
H5A N5 H5B 107.4 . .
C1 N6 Cd1 118.1(5) . .
C1 N6 H6A 107.8 . .
Cd1 N6 H6A 107.8 . .
C1 N6 H6B 107.8 . .
Cd1 N6 H6B 107.8 . .
H6A N6 H6B 107.1 . .
Cd1 O9 H9A 109.4 . .
Cd1 O9 H9B 109.2 . .
H9A O9 H9B 109.5 . .
C23 N1 N2 105.1(7) . .
C23 N1 Cd1 134.1(6) . .
N2 N1 Cd1 119.4(6) . .
C18 N3 N4 105.3(7) . .
C18 N3 Cd2 124.5(6) . .
N4 N3 Cd2 128.9(6) . .
N3 N4 C20 112.9(7) . .
N3 N4 H4A 123.6 . .
C20 N4 H4A 123.6 . .
N4 C20 C19 105.5(8) . .
N4 C20 C21 122.9(8) . .
C19 C20 C21 131.5(9) . .
C20 C19 C18 105.7(9) . .
C20 C19 C24 129.3(9) . 4_675
C18 C19 C24 124.9(9) . 4_675
N1 N2 C25 112.5(8) . .
N1 N2 H2A 123.8 . .
C25 N2 H2A 123.8 . .
C23 C22 H22A 109.5 . .
C23 C22 H22B 109.5 . .
H22A C22 H22B 109.5 . .
C23 C22 H22C 109.5 . .
H22A C22 H22C 109.5 . .
H22B C22 H22C 109.5 . .
N1 C23 C24 111.6(8) . .
N1 C23 C22 122.0(8) . .
C24 C23 C22 126.4(8) . .
C25 C24 C23 105.2(8) . .
C25 C24 C19 124.8(9) . 4_576
C23 C24 C19 129.9(8) . 4_576
N2 C25 C24 105.5(8) . .
N2 C25 C26 122.9(9) . .
C24 C25 C26 131.3(9) . .
C25 C26 H26A 109.5 . .
C25 C26 H26B 109.5 . .
H26A C26 H26B 109.5 . .
C25 C26 H26C 109.5 . .
H26A C26 H26C 109.5 . .
H26B C26 H26C 109.5 . .
N3 C18 C19 110.5(9) . .
N3 C18 C17 122.3(9) . .
C19 C18 C17 127.0(9) . .
C20 C21 H21A 109.5 . .
C20 C21 H21B 109.5 . .
H21A C21 H21B 109.5 . .
C20 C21 H21C 109.5 . .
H21A C21 H21C 109.5 . .
H21B C21 H21C 109.5 . .
C18 C17 H17A 109.5 . .
C18 C17 H17B 109.5 . .
H17A C17 H17B 109.5 . .
C18 C17 H17C 109.5 . .
H17A C17 H17C 109.5 . .
H17B C17 H17C 109.5 . .

loop_
_geom_bond_atom_site_label_1
_geom_bond_atom_site_label_2
_geom_bond_distance
_geom_bond_site_symmetry_2
Cd1 O6 2.290(6) .
Cd1 N1 2.316(7) .
Cd1 O4 2.329(6) .
Cd1 O9 2.331(6) .
Cd1 N6 2.385(8) .
Cd1 O3 2.540(6) .
Cd1 O5 2.557(6) .
Cd1 C15 2.746(8) .
Cd2 O8 2.315(5) .
Cd2 N3 2.315(7) .
Cd2 O1 2.316(6) .
Cd2 O2 2.329(6) 3_665
Cd2 O7 2.424(6) .
Cd2 N5 2.459(7) .
Cd2 O2 2.561(6) .
Cd2 C16 2.704(8) .
C6 C1 1.394(11) .
C6 C5 1.398(11) .
C6 C14 1.496(10) .
C13 O4 1.232(10) .
C13 O3 1.281(10) .
C13 C8 1.491(11) .
C8 C7 1.398(12) .
C8 C9 1.407(11) .
C14 O1 1.252(10) .
C14 O2 1.255(11) .
C2 C3 1.360(11) .
C2 C1 1.405(11) .
C2 H2 0.9300 .
C4 C3 1.384(12) .
C4 C5 1.386(11) .
C4 H4 0.9300 .
C1 N6 1.416(10) .
C10 C9 1.393(11) .
C10 C11 1.397(12) .
C10 H10 0.9300 .
C11 C12 1.392(12) .
C11 C15 1.502(11) 4_676
C9 H9 0.9300 .
C7 C12 1.410(11) .
C7 N5 1.410(10) .
C5 H5 0.9300 .
C12 H12 0.9300 .
C3 C16 1.496(11) 4_575
C16 O8 1.268(10) .
C16 O7 1.274(10) .
C16 C3 1.496(11) 4_676
C15 O5 1.251(10) .
C15 O6 1.270(10) .
C15 C11 1.502(11) 4_575
O2 Cd2 2.329(6) 3_665
N5 H5A 0.9000 .
N5 H5B 0.9000 .
N6 H6A 0.9000 .
N6 H6B 0.9000 .
O9 H9A 0.8500 .
O9 H9B 0.8500 .
N1 C23 1.307(11) .
N1 N2 1.345(10) .
N3 C18 1.319(11) .
N3 N4 1.351(9) .
N4 C20 1.353(11) .
N4 H4A 0.8600 .
C20 C19 1.376(13) .
C20 C21 1.485(12) .
C19 C18 1.416(13) .
C19 C24 1.497(13) 4_675
N2 C25 1.349(12) .
N2 H2A 0.8600 .
C22 C23 1.529(12) .
C22 H22A 0.9600 .
C22 H22B 0.9600 .
C22 H22C 0.9600 .
C23 C24 1.394(12) .
C24 C25 1.378(13) .
C24 C19 1.497(13) 4_576
C25 C26 1.476(14) .
C26 H26A 0.9600 .
C26 H26B 0.9600 .
C26 H26C 0.9600 .
C18 C17 1.516(13) .
C21 H21A 0.9600 .
C21 H21B 0.9600 .
C21 H21C 0.9600 .
C17 H17A 0.9600 .
C17 H17B 0.9600 .
C17 H17C 0.9600 .

loop_
_geom_torsion_atom_site_label_1
_geom_torsion_atom_site_label_2
_geom_torsion_atom_site_label_3
_geom_torsion_atom_site_label_4
_geom_torsion
_geom_torsion_site_symmetry_1
_geom_torsion_site_symmetry_4
O4 C13 C8 C7 33.8(13) . .
O3 C13 C8 C7 -147.1(9) . .
O4 C13 C8 C9 -144.0(9) . .
O3 C13 C8 C9 35.1(12) . .
C1 C6 C14 O1 -14.5(14) . .
C5 C6 C14 O1 164.9(9) . .
C1 C6 C14 O2 172.9(9) . .
C5 C6 C14 O2 -7.8(13) . .
C5 C6 C1 C2 1.8(14) . .
C14 C6 C1 C2 -178.8(8) . .
C5 C6 C1 N6 172.9(8) . .
C14 C6 C1 N6 -7.8(13) . .
C3 C2 C1 C6 -3.4(14) . .
C3 C2 C1 N6 -174.3(8) . .
C9 C10 C11 C12 1.7(14) . .
C9 C10 C11 C15 178.1(8) . 4_676
C11 C10 C9 C8 -0.4(14) . .
C7 C8 C9 C10 -0.7(14) . .
C13 C8 C9 C10 177.1(8) . .
C9 C8 C7 C12 0.5(14) . .
C13 C8 C7 C12 -177.3(8) . .
C9 C8 C7 N5 -172.6(8) . .
C13 C8 C7 N5 9.6(14) . .
C3 C4 C5 C6 -1.0(15) . .
C1 C6 C5 C4 0.3(14) . .
C14 C6 C5 C4 -179.1(8) . .
C10 C11 C12 C7 -1.9(14) . .
C15 C11 C12 C7 -178.5(8) 4_676 .
C8 C7 C12 C11 0.8(14) . .
N5 C7 C12 C11 173.9(8) . .
C1 C2 C3 C4 2.7(14) . .
C1 C2 C3 C16 175.4(8) . 4_575
C5 C4 C3 C2 -0.5(14) . .
C5 C4 C3 C16 -173.1(8) . 4_575
N3 Cd2 C16 O8 -80.1(5) . .
O1 Cd2 C16 O8 171.6(5) . .
O2 Cd2 C16 O8 20.8(6) 3_665 .
O7 Cd2 C16 O8 -170.3(9) . .
N5 Cd2 C16 O8 89.2(5) . .
O2 Cd2 C16 O8 -178.3(7) . .
O8 Cd2 C16 O7 170.3(9) . .
N3 Cd2 C16 O7 90.2(5) . .
O1 Cd2 C16 O7 -18.1(6) . .
O2 Cd2 C16 O7 -168.9(5) 3_665 .
N5 Cd2 C16 O7 -100.5(5) . .
O2 Cd2 C16 O7 -8.0(12) . .
O8 Cd2 C16 C3 -75(3) . 4_676
N3 Cd2 C16 C3 -155(4) . 4_676
O1 Cd2 C16 C3 97(4) . 4_676
O2 Cd2 C16 C3 -54(4) 3_665 4_676
O7 Cd2 C16 C3 115(4) . 4_676
N5 Cd2 C16 C3 14(4) . 4_676
O2 Cd2 C16 C3 107(3) . 4_676
O6 Cd1 C15 O5 -168.4(9) . .
N1 Cd1 C15 O5 -98.1(5) . .
O4 Cd1 C15 O5 -6.7(6) . .
O9 Cd1 C15 O5 168.4(5) . .
N6 Cd1 C15 O5 88.1(5) . .
O3 Cd1 C15 O5 29.9(9) . .
N1 Cd1 C15 O6 70.3(6) . .
O4 Cd1 C15 O6 161.8(5) . .
O9 Cd1 C15 O6 -23.1(7) . .
N6 Cd1 C15 O6 -103.5(6) . .
O3 Cd1 C15 O6 -161.7(5) . .
O5 Cd1 C15 O6 168.4(9) . .
O6 Cd1 C15 C11 65(3) . 4_575
N1 Cd1 C15 C11 136(3) . 4_575
O4 Cd1 C15 C11 -133(3) . 4_575
O9 Cd1 C15 C11 42(3) . 4_575
N6 Cd1 C15 C11 -38(3) . 4_575
O3 Cd1 C15 C11 -96(3) . 4_575
O5 Cd1 C15 C11 -126(3) . 4_575
O7 C16 O8 Cd2 -10.2(9) . .
C3 C16 O8 Cd2 168.5(7) 4_676 .
N3 Cd2 O8 C16 102.5(5) . .
O1 Cd2 O8 C16 -11.9(7) . .
O2 Cd2 O8 C16 -162.2(5) 3_665 .
O7 Cd2 O8 C16 5.5(5) . .
N5 Cd2 O8 C16 -89.5(5) . .
O2 Cd2 O8 C16 177.6(10) . .
O5 C15 O6 Cd1 12.8(10) . .
C11 C15 O6 Cd1 -166.6(7) 4_575 .
N1 Cd1 O6 C15 -110.0(6) . .
O4 Cd1 O6 C15 -24.0(7) . .
O9 Cd1 O6 C15 160.0(6) . .
N6 Cd1 O6 C15 76.4(6) . .
O3 Cd1 O6 C15 109.9(15) . .
O5 Cd1 O6 C15 -6.4(5) . .
O1 C14 O2 Cd2 113.2(11) . 3_665
C6 C14 O2 Cd2 -74.1(14) . 3_665
O1 C14 O2 Cd2 -4.2(9) . .
C6 C14 O2 Cd2 168.5(8) . .
O8 Cd2 O2 C14 174.6(10) . .
N3 Cd2 O2 C14 -109.5(6) . .
O1 Cd2 O2 C14 2.5(5) . .
O2 Cd2 O2 C14 153.7(7) 3_665 .
O7 Cd2 O2 C14 -14.7(7) . .
N5 Cd2 O2 C14 82.3(6) . .
C16 Cd2 O2 C14 -9.4(12) . .
O8 Cd2 O2 Cd2 20.9(12) . 3_665
N3 Cd2 O2 Cd2 96.8(3) . 3_665
O1 Cd2 O2 Cd2 -151.2(4) . 3_665
O2 Cd2 O2 Cd2 0.0 3_665 3_665
O7 Cd2 O2 Cd2 -168.4(2) . 3_665
N5 Cd2 O2 Cd2 -71.4(3) . 3_665
C16 Cd2 O2 Cd2 -163.1(8) . 3_665
O6 C15 O5 Cd1 -11.4(9) . .
C11 C15 O5 Cd1 167.9(8) 4_575 .
O6 Cd1 O5 C15 6.5(5) . .
N1 Cd1 O5 C15 85.2(5) . .
O4 Cd1 O5 C15 173.5(6) . .
O9 Cd1 O5 C15 -18.1(8) . .
N6 Cd1 O5 C15 -90.1(5) . .
O3 Cd1 O5 C15 -163.8(5) . .
O4 C13 O3 Cd1 4.6(8) . .
C8 C13 O3 Cd1 -174.5(7) . .
O6 Cd1 O3 C13 -141.3(14) . .
N1 Cd1 O3 C13 79.3(5) . .
O4 Cd1 O3 C13 -2.6(5) . .
O9 Cd1 O3 C13 167.9(5) . .
N6 Cd1 O3 C13 -107.2(5) . .
O5 Cd1 O3 C13 -30.8(6) . .
C15 Cd1 O3 C13 -47.8(8) . .
O8 C16 O7 Cd2 9.7(9) . .
C3 C16 O7 Cd2 -169.0(8) 4_676 .
O8 Cd2 O7 C16 -5.5(5) . .
N3 Cd2 O7 C16 -93.6(5) . .
O1 Cd2 O7 C16 163.1(5) . .
O2 Cd2 O7 C16 18.1(8) 3_665 .
N5 Cd2 O7 C16 79.5(5) . .
O2 Cd2 O7 C16 176.8(5) . .
O2 C14 O1 Cd2 4.8(10) . .
C6 C14 O1 Cd2 -167.8(7) . .
O8 Cd2 O1 C14 179.9(5) . .
N3 Cd2 O1 C14 69.4(6) . .
O2 Cd2 O1 C14 -35.4(6) 3_665 .
O7 Cd2 O1 C14 165.5(6) . .
N5 Cd2 O1 C14 -101.3(6) . .
O2 Cd2 O1 C14 -2.5(5) . .
C16 Cd2 O1 C14 173.9(5) . .
O3 C13 O4 Cd1 -5.1(9) . .
C8 C13 O4 Cd1 174.0(7) . .
O6 Cd1 O4 C13 175.3(5) . .
N1 Cd1 O4 C13 -100.4(6) . .
O9 Cd1 O4 C13 -10.2(7) . .
N6 Cd1 O4 C13 76.0(5) . .
O3 Cd1 O4 C13 2.7(5) . .
O5 Cd1 O4 C13 160.9(6) . .
C15 Cd1 O4 C13 164.0(5) . .
C8 C7 N5 Cd2 87.8(9) . .
C12 C7 N5 Cd2 -85.2(9) . .
O8 Cd2 N5 C7 44.3(6) . .
N3 Cd2 N5 C7 133.9(11) . .
O1 Cd2 N5 C7 -95.3(6) . .
O2 Cd2 N5 C7 139.5(6) 3_665 .
O7 Cd2 N5 C7 -11.3(6) . .
O2 Cd2 N5 C7 -147.2(6) . .
C16 Cd2 N5 C7 16.3(6) . .
C6 C1 N6 Cd1 -88.7(9) . .
C2 C1 N6 Cd1 82.1(9) . .
O6 Cd1 N6 C1 -35.0(6) . .
N1 Cd1 N6 C1 -116(2) . .
O4 Cd1 N6 C1 98.4(6) . .
O9 Cd1 N6 C1 -128.8(6) . .
O3 Cd1 N6 C1 149.6(6) . .
O5 Cd1 N6 C1 18.6(6) . .
C15 Cd1 N6 C1 -8.5(6) . .
O6 Cd1 N1 C23 -178.7(9) . .
O4 Cd1 N1 C23 48.5(9) . .
O9 Cd1 N1 C23 -84.6(9) . .
N6 Cd1 N1 C23 -98(2) . .
O3 Cd1 N1 C23 -4.1(9) . .
O5 Cd1 N1 C23 128.6(9) . .
C15 Cd1 N1 C23 155.6(9) . .
O6 Cd1 N1 N2 17.3(6) . .
O4 Cd1 N1 N2 -115.5(6) . .
O9 Cd1 N1 N2 111.4(6) . .
N6 Cd1 N1 N2 98(2) . .
O3 Cd1 N1 N2 -168.1(6) . .
O5 Cd1 N1 N2 -35.4(7) . .
C15 Cd1 N1 N2 -8.3(7) . .
O8 Cd2 N3 C18 -131.2(7) . .
O1 Cd2 N3 C18 10.6(7) . .
O2 Cd2 N3 C18 134.4(7) 3_665 .
O7 Cd2 N3 C18 -75.3(7) . .
N5 Cd2 N3 C18 139.8(11) . .
O2 Cd2 N3 C18 60.0(7) . .
C16 Cd2 N3 C18 -103.7(7) . .
O8 Cd2 N3 N4 63.2(7) . .
O1 Cd2 N3 N4 -155.0(6) . .
O2 Cd2 N3 N4 -31.2(7) 3_665 .
O7 Cd2 N3 N4 119.1(6) . .
N5 Cd2 N3 N4 -25.9(15) . .
O2 Cd2 N3 N4 -105.6(7) . .
C16 Cd2 N3 N4 90.7(7) . .
C18 N3 N4 C20 1.6(9) . .
Cd2 N3 N4 C20 169.4(6) . .
N3 N4 C20 C19 -2.4(10) . .
N3 N4 C20 C21 -179.5(8) . .
N4 C20 C19 C18 2.1(10) . .
C21 C20 C19 C18 178.9(10) . .
N4 C20 C19 C24 -178.3(9) . 4_675
C21 C20 C19 C24 -1.5(17) . 4_675
C23 N1 N2 C25 -2.1(10) . .
Cd1 N1 N2 C25 166.1(6) . .
N2 N1 C23 C24 1.4(10) . .
Cd1 N1 C23 C24 -164.2(7) . .
N2 N1 C23 C22 -179.5(9) . .
Cd1 N1 C23 C22 14.9(14) . .
N1 C23 C24 C25 -0.3(11) . .
C22 C23 C24 C25 -179.3(9) . .
N1 C23 C24 C19 176.8(9) . 4_576
C22 C23 C24 C19 -2.2(17) . 4_576
N1 N2 C25 C24 1.9(11) . .
N1 N2 C25 C26 176.8(10) . .
C23 C24 C25 N2 -0.9(11) . .
C19 C24 C25 N2 -178.2(9) 4_576 .
C23 C24 C25 C26 -175.3(11) . .
C19 C24 C25 C26 7.4(18) 4_576 .
N4 N3 C18 C19 -0.2(10) . .
Cd2 N3 C18 C19 -168.6(6) . .
N4 N3 C18 C17 -176.0(9) . .
Cd2 N3 C18 C17 15.6(13) . .
C20 C19 C18 N3 -1.2(11) . .
C24 C19 C18 N3 179.1(8) 4_675 .
C20 C19 C18 C17 174.4(10) . .
C24 C19 C18 C17 -5.3(16) 4_675 .

loop_
_platon_squeeze_void_nr
_platon_squeeze_void_average_x
_platon_squeeze_void_average_y
_platon_squeeze_void_average_z
_platon_squeeze_void_volume
_platon_squeeze_void_count_electrons
_platon_squeeze_void_content
1 0.500 0.000 0.500 413 109 ' '
2 0.000 0.500 1.000 414 109 ' '
